data_2235724
loop_
_publ_author_name
'Yan, Xingchen'
'Fan, Yuhua'
'Bi, Caifeng'
'Zuo, Jian'
'Zhang, Zhongyu'

_publ_section_title
;
 2-Amino-5-methylpyridinium nitrate
;
_journal_coeditor_code ZS2211
_journal_issue 7
_journal_name_full 'Acta Crystallographica Section E'
_journal_page_first o2084
_journal_paper_doi 10.1107/S1600536812025196
_journal_volume 68
_journal_year 2012
_chemical_formula_iupac 'C6 H9 N2 +, N O3 -'
_chemical_formula_moiety 'C6 H9 N2 +, N O3 -'
_chemical_formula_sum 'C6 H9 N3 O3'
_chemical_formula_weight 171.16
_chemical_name_systematic
;
2-Amino-5-methylpyridinium nitrate
;
_space_group_IT_number 9
_symmetry_cell_setting monoclinic
_symmetry_space_group_name_Hall 'C -2yc'
_symmetry_space_group_name_H-M 'C 1 c 1'
_atom_sites_solution_hydrogens geom
_atom_sites_solution_primary direct
_atom_sites_solution_secondary difmap
_audit_creation_method SHELXL-97
_cell_angle_alpha 90.00
_cell_angle_beta 117.455(2)
_cell_angle_gamma 90.00
_cell_formula_units_Z 4
_cell_length_a 8.7711(7)
_cell_length_b 15.7261(13)
_cell_length_c 6.8539(5)
_cell_measurement_reflns_used 1097
_cell_measurement_temperature 298(2)
_cell_measurement_theta_max 25.772
_cell_measurement_theta_min 2.591
_cell_volume 838.92(12)
_computing_cell_refinement 'SAINT (Bruker, 2000)'
_computing_data_collection 'SMART (Bruker, 2000)'
_computing_data_reduction 'SAINT (Bruker, 2000)'
_computing_molecular_graphics 'SHELXTL (Sheldrick, 2008)'
_computing_publication_material 'SHELXTL (Sheldrick, 2008)'
_computing_structure_refinement 'SHELXL97 (Sheldrick, 2008)'
_computing_structure_solution 'SHELXS97 (Sheldrick, 2008)'
_diffrn_ambient_temperature 298(2)
_diffrn_measured_fraction_theta_full 0.996
_diffrn_measured_fraction_theta_max 0.996
_diffrn_measurement_device_type 'Bruker SMART CCD area-detector diffractometer'
_diffrn_measurement_method '\f and \w scans'
_diffrn_radiation_monochromator graphite
_diffrn_radiation_source 'fine-focus sealed tube'
_diffrn_radiation_type MoK\a
_diffrn_radiation_wavelength 0.71073
_diffrn_reflns_av_R_equivalents 0.0306
_diffrn_reflns_av_sigmaI/netI 0.0388
_diffrn_reflns_limit_h_max 10
_diffrn_reflns_limit_h_min -10
_diffrn_reflns_limit_k_max 18
_diffrn_reflns_limit_k_min -15
_diffrn_reflns_limit_l_max 8
_diffrn_reflns_limit_l_min -8
_diffrn_reflns_number 2040
_diffrn_reflns_theta_full 25.01
_diffrn_reflns_theta_max 25.01
_diffrn_reflns_theta_min 2.59
_diffrn_standards_number 0
_exptl_absorpt_coefficient_mu 0.110
_exptl_absorpt_correction_T_max 0.9772
_exptl_absorpt_correction_T_min 0.9480
_exptl_absorpt_correction_type multi-scan
_exptl_absorpt_process_details '(SADABS; Sheldrick, 1996)'
_exptl_crystal_colour light-yellow
_exptl_crystal_density_diffrn 1.355
_exptl_crystal_density_method 'not measured'
_exptl_crystal_description needle
_exptl_crystal_F_000 360
_exptl_crystal_size_max 0.49
_exptl_crystal_size_mid 0.38
_exptl_crystal_size_min 0.21
_refine_diff_density_max 0.150
_refine_diff_density_min -0.133
_refine_ls_extinction_coef 0.010(3)
_refine_ls_extinction_expression Fc^*^=kFc[1+0.001xFc^2^\l^3^/sin(2\q)]^-1/4^
_refine_ls_extinction_method SHELXL
_refine_ls_goodness_of_fit_ref 1.079
_refine_ls_hydrogen_treatment constr
_refine_ls_matrix_type full
_refine_ls_number_parameters 111
_refine_ls_number_reflns 1251
_refine_ls_number_restraints 2
_refine_ls_restrained_S_all 1.078
_refine_ls_R_factor_all 0.0479
_refine_ls_R_factor_gt 0.0390
_refine_ls_shift/su_max 0.000
_refine_ls_shift/su_mean 0.000
_refine_ls_structure_factor_coef Fsqd
_refine_ls_weighting_details 'calc w=1/[\s^2^(Fo^2^)+(0.0569P)^2^+0.1897P] where P=(Fo^2^+2Fc^2^)/3'
_refine_ls_weighting_scheme calc
_refine_ls_wR_factor_gt 0.0984
_refine_ls_wR_factor_ref 0.1087
_reflns_number_gt 1077
_reflns_number_total 1251
_reflns_threshold_expression I>2\s(I)
_cod_data_source_file zs2211.cif
_cod_data_source_block I
_cod_original_sg_symbol_H-M 'C c'
_cod_database_code 2235724
_cod_database_fobs_code 2235724

loop_
_symmetry_equiv_pos_as_xyz
'x, y, z'
'x, -y, z+1/2'
'x+1/2, y+1/2, z'
'x+1/2, -y+1/2, z+1/2'

loop_
_atom_site_type_symbol
_atom_site_label
_atom_site_fract_x
_atom_site_fract_y
_atom_site_fract_z
_atom_site_U_iso_or_equiv
_atom_site_adp_type
_atom_site_calc_flag
_atom_site_refinement_flags
_atom_site_occupancy
_atom_site_symmetry_multiplicity
N N1 0.3088(3) 0.46545(15) 0.4791(4) 0.0474(6) Uani d . 1 1
H H1 0.2362 0.4246 0.4239 0.057 Uiso calc R 1 1
N N2 0.5229(4) 0.36493(16) 0.6464(4) 0.0593(7) Uani d . 1 1
H H2A 0.4482 0.3251 0.5882 0.071 Uiso calc R 1 1
H H2B 0.6289 0.3524 0.7293 0.071 Uiso calc R 1 1
N N3 0.4592(3) 0.14462(15) 0.6312(5) 0.0583(7) Uani d . 1 1
O O1 0.3527(3) 0.19547(15) 0.5007(4) 0.0897(9) Uani d . 1 1
O O2 0.5816(3) 0.17188(14) 0.8011(5) 0.0823(8) Uani d . 1 1
O O3 0.4431(3) 0.06826(15) 0.5931(5) 0.0912(9) Uani d . 1 1
C C1 0.4743(3) 0.44596(15) 0.6084(4) 0.0450(7) Uani d . 1 1
C C2 0.5894(4) 0.51441(18) 0.6972(5) 0.0499(7) Uani d . 1 1
H H2 0.7054 0.5042 0.7882 0.060 Uiso calc R 1 1
C C3 0.5302(4) 0.59519(18) 0.6493(5) 0.0534(8) Uani d . 1 1
H H3 0.6077 0.6399 0.7078 0.064 Uiso calc R 1 1
C C4 0.3574(4) 0.61376(17) 0.5153(5) 0.0507(7) Uani d . 1 1
C C5 0.2500(4) 0.54681(17) 0.4312(5) 0.0519(7) Uani d . 1 1
H H5 0.1340 0.5565 0.3390 0.062 Uiso calc R 1 1
C C6 0.2926(5) 0.7045(2) 0.4632(7) 0.0767(11) Uani d . 1 1
H H6A 0.1721 0.7042 0.3623 0.115 Uiso calc R 1 1
H H6B 0.3539 0.7339 0.3982 0.115 Uiso calc R 1 1
H H6C 0.3109 0.7328 0.5963 0.115 Uiso calc R 1 1

loop_
_atom_site_aniso_label
_atom_site_aniso_U_11
_atom_site_aniso_U_22
_atom_site_aniso_U_33
_atom_site_aniso_U_12
_atom_site_aniso_U_13
_atom_site_aniso_U_23
N1 0.0453(13) 0.0430(12) 0.0475(15) -0.0055(9) 0.0158(11) -0.0011(9)
N2 0.0636(15) 0.0432(13) 0.0635(17) 0.0047(11) 0.0229(14) 0.0007(11)
N3 0.0418(12) 0.0480(14) 0.0724(17) 0.0017(11) 0.0154(13) -0.0003(13)
O1 0.0638(16) 0.0579(14) 0.094(2) 0.0036(12) -0.0086(14) 0.0108(13)
O2 0.0610(14) 0.0595(14) 0.0835(17) 0.0097(11) -0.0034(14) -0.0153(12)
O3 0.0633(15) 0.0508(13) 0.120(2) 0.0005(11) 0.0085(16) -0.0118(13)
C1 0.0483(17) 0.0421(14) 0.0417(17) -0.0008(12) 0.0183(13) -0.0006(12)
C2 0.0452(14) 0.0516(16) 0.0454(17) -0.0025(13) 0.0146(14) -0.0027(13)
C3 0.0578(17) 0.0450(15) 0.058(2) -0.0104(12) 0.0268(16) -0.0094(12)
C4 0.063(2) 0.0416(15) 0.0499(18) 0.0049(13) 0.0278(16) 0.0012(13)
C5 0.0469(16) 0.0508(15) 0.0534(19) 0.0053(13) 0.0190(14) 0.0059(12)
C6 0.090(3) 0.0451(16) 0.098(3) 0.0128(16) 0.046(2) 0.0119(17)

loop_
_atom_type_symbol
_atom_type_description
_atom_type_scat_dispersion_real
_atom_type_scat_dispersion_imag
_atom_type_scat_source
C C 0.0033 0.0016 'International Tables Vol C Tables 4.2.6.8 and 6.1.1.4'
H H 0.0000 0.0000 'International Tables Vol C Tables 4.2.6.8 and 6.1.1.4'
N N 0.0061 0.0033 'International Tables Vol C Tables 4.2.6.8 and 6.1.1.4'
O O 0.0106 0.0060 'International Tables Vol C Tables 4.2.6.8 and 6.1.1.4'

loop_
_geom_angle_atom_site_label_1
_geom_angle_atom_site_label_2
_geom_angle_atom_site_label_3
_geom_angle
C1 N1 C5 123.2(2)
C1 N1 H1 118.4
C5 N1 H1 118.4
C1 N2 H2A 120.0
C1 N2 H2B 120.0
H2A N2 H2B 120.0
O3 N3 O2 120.3(3)
O3 N3 O1 120.3(3)
O2 N3 O1 119.4(2)
N2 C1 N1 119.9(3)
N2 C1 C2 123.1(3)
N1 C1 C2 116.9(2)
C3 C2 C1 119.6(3)
C3 C2 H2 120.2
C1 C2 H2 120.2
C2 C3 C4 122.3(3)
C2 C3 H3 118.8
C4 C3 H3 118.8
C5 C4 C3 116.7(2)
C5 C4 C6 121.4(3)
C3 C4 C6 121.8(3)
C4 C5 N1 121.2(3)
C4 C5 H5 119.4
N1 C5 H5 119.4
C4 C6 H6A 109.5
C4 C6 H6B 109.5
H6A C6 H6B 109.5
C4 C6 H6C 109.5
H6A C6 H6C 109.5
H6B C6 H6C 109.5

loop_
_geom_bond_atom_site_label_1
_geom_bond_atom_site_label_2
_geom_bond_distance
N1 C1 1.342(4)
N1 C5 1.362(4)
N1 H1 0.8600
N2 C1 1.331(4)
N2 H2A 0.8600
N2 H2B 0.8600
N3 O3 1.223(3)
N3 O2 1.241(3)
N3 O1 1.241(3)
C1 C2 1.408(4)
C2 C3 1.354(4)
C2 H2 0.9300
C3 C4 1.394(4)
C3 H3 0.9300
C4 C5 1.351(4)
C4 C6 1.516(4)
C5 H5 0.9300
C6 H6A 0.9600
C6 H6B 0.9600
C6 H6C 0.9600

loop_
_geom_hbond_atom_site_label_D
_geom_hbond_atom_site_label_H
_geom_hbond_atom_site_label_A
_geom_hbond_site_symmetry_A
_geom_hbond_distance_DH
_geom_hbond_distance_HA
_geom_hbond_distance_DA
_geom_hbond_angle_DHA
_geom_hbond_publ_flag
N1 H1 O2 4_454 0.86 1.95 2.808(4) 177 yes
N1 H1 O3 4_454 0.86 2.53 3.122(4) 127 no
N2 H2A O1 . 0.86 2.18 2.992(4) 157 yes
N2 H2B O1 4_555 0.86 2.12 2.948(4) 160 yes
C2 H2 O3 4_555 0.93 2.45 3.304(4) 153 yes

loop_
_geom_torsion_atom_site_label_1
_geom_torsion_atom_site_label_2
_geom_torsion_atom_site_label_3
_geom_torsion_atom_site_label_4
_geom_torsion
C5 N1 C1 N2 -179.3(3)
C5 N1 C1 C2 0.4(4)
N2 C1 C2 C3 179.5(3)
N1 C1 C2 C3 -0.2(4)
C1 C2 C3 C4 0.6(4)
C2 C3 C4 C5 -1.0(4)
C2 C3 C4 C6 179.9(3)
C3 C4 C5 N1 1.1(4)
C6 C4 C5 N1 -179.8(3)
C1 N1 C5 C4 -0.8(4)
